data_2311218
loop_
_publ_author_name
'Fathima, Nikhath'
'Nagarajaiah, H.'
'Begum, Noor Shahina'

_publ_section_title
;
 Methyl
 4-(4-hy-droxy-phen-yl)-6-methyl-2-sulfanyl-idene-1,2,3,4-tetra-hydro-pyrimidine-5-carboxyl-ate.
;
_journal_coeditor_code LH5689
_journal_issue 'Pt 3'
_journal_name_full 'Acta crystallographica. Section E, Structure reports online'
_journal_page_first o306
_journal_paper_doi 10.1107/S1600536814002888
_journal_volume 70
_journal_year 2014
_chemical_formula_iupac 'C13 H14 N2 O3 S'
_chemical_formula_moiety 'C13 H14 N2 O3 S'
_chemical_formula_sum 'C13 H14 N2 O3 S'
_chemical_formula_weight 278.32
_chemical_name_systematic
'Methyl 4-(4-hydroxyphenyl)-6-methyl-2-sulfanylidene-1,2,3,4-tetrahydropyrimidine-5-carboxylate'
_space_group_IT_number 2
_space_group_name_Hall '-P 1'
_space_group_name_H-M_alt 'P -1'
_symmetry_cell_setting triclinic
_symmetry_space_group_name_Hall '-P 1'
_symmetry_space_group_name_H-M 'P -1'
_atom_sites_solution_hydrogens geom
_atom_sites_solution_primary direct
_atom_sites_solution_secondary difmap
_cell_angle_alpha 88.337(3)
_cell_angle_beta 84.870(3)
_cell_angle_gamma 89.937(3)
_cell_formula_units_Z 2
_cell_length_a 7.3016(12)
_cell_length_b 7.6855(13)
_cell_length_c 11.4706(19)
_cell_measurement_reflns_used 2703
_cell_measurement_temperature 296(2)
_cell_measurement_theta_max 27.00
_cell_measurement_theta_min 1.78
_cell_volume 640.84(18)
_computing_cell_refinement 'SAINT-Plus (Bruker, 1998)'
_computing_data_collection 'SMART (Bruker, 1998)'
_computing_data_reduction 'SAINT-Plus (Bruker, 1998)'
_computing_molecular_graphics 'ORTEP-3 for Windows (Farrugia, 2012) and PLATON (Spek, 2009)'
_computing_publication_material 'WinGX (Farrugia, 2012)'
_computing_structure_refinement 'SHELXL97 (Sheldrick, 2008)'
_computing_structure_solution 'SHELXS97 (Sheldrick, 2008)'
_diffrn_ambient_temperature 296(2)
_diffrn_measured_fraction_theta_full 0.964
_diffrn_measured_fraction_theta_max 0.964
_diffrn_measurement_device_type 'Bruker SMART APEX CCD detector'
_diffrn_measurement_method '\w scans'
_diffrn_radiation_monochromator graphite
_diffrn_radiation_source 'fine-focus sealed tube'
_diffrn_radiation_type MoK\a
_diffrn_radiation_wavelength 0.71073
_diffrn_reflns_av_R_equivalents 0.0203
_diffrn_reflns_av_sigmaI/netI 0.0459
_diffrn_reflns_limit_h_max 9
_diffrn_reflns_limit_h_min -9
_diffrn_reflns_limit_k_max 9
_diffrn_reflns_limit_k_min -9
_diffrn_reflns_limit_l_max 14
_diffrn_reflns_limit_l_min -10
_diffrn_reflns_number 3897
_diffrn_reflns_theta_full 27.00
_diffrn_reflns_theta_max 27.00
_diffrn_reflns_theta_min 1.78
_exptl_absorpt_coefficient_mu 0.258
_exptl_absorpt_correction_T_max 0.9599
_exptl_absorpt_correction_T_min 0.9550
_exptl_absorpt_correction_type multi-scan
_exptl_absorpt_process_details '(SADABS; Bruker, 1998)'
_exptl_crystal_colour colourless
_exptl_crystal_density_diffrn 1.442
_exptl_crystal_density_method 'not measured'
_exptl_crystal_description block
_exptl_crystal_F_000 292
_exptl_crystal_size_max 0.18
_exptl_crystal_size_mid 0.16
_exptl_crystal_size_min 0.16
_refine_diff_density_max 0.762
_refine_diff_density_min -0.648
_refine_ls_extinction_method none
_refine_ls_goodness_of_fit_ref 1.215
_refine_ls_hydrogen_treatment constr
_refine_ls_matrix_type full
_refine_ls_number_parameters 175
_refine_ls_number_reflns 2703
_refine_ls_number_restraints 0
_refine_ls_restrained_S_all 1.215
_refine_ls_R_factor_all 0.0972
_refine_ls_R_factor_gt 0.0666
_refine_ls_shift/su_max 0.000
_refine_ls_shift/su_mean 0.000
_refine_ls_structure_factor_coef Fsqd
_refine_ls_weighting_details 'calc w=1/[\s^2^(Fo^2^)+(0.0743P)^2^+1.6810P] where P=(Fo^2^+2Fc^2^)/3'
_refine_ls_weighting_scheme calc
_refine_ls_wR_factor_gt 0.1571
_refine_ls_wR_factor_ref 0.2238
_reflns_number_gt 2084
_reflns_number_total 2703
_reflns_threshold_expression I>2\s(I)
_cod_data_source_file lh5689sup1.cif
_cod_data_source_block I
_cod_database_code 2311218

loop_
_symmetry_equiv_pos_as_xyz
'x, y, z'
'-x, -y, -z'

loop_
_atom_site_type_symbol
_atom_site_label
_atom_site_fract_x
_atom_site_fract_y
_atom_site_fract_z
_atom_site_U_iso_or_equiv
_atom_site_adp_type
_atom_site_calc_flag
_atom_site_refinement_flags
_atom_site_occupancy
_atom_site_symmetry_multiplicity
C C1 0.3658(6) 0.2646(6) -0.0479(4) 0.0338(9) Uani d . 1 1
H H1A 0.4523 0.3220 -0.1042 0.051 Uiso calc R 1 1
H H1B 0.2455 0.3127 -0.0541 0.051 Uiso calc R 1 1
H H1C 0.3637 0.1424 -0.0627 0.051 Uiso calc R 1 1
C C2 0.7615(6) 0.2492(5) 0.0356(4) 0.0304(9) Uani d . 1 1
C C3 0.9034(6) 0.1552(8) -0.1446(4) 0.0438(12) Uani d . 1 1
H H3A 0.9746 0.2601 -0.1569 0.066 Uiso calc R 1 1
H H3B 0.8711 0.1151 -0.2186 0.066 Uiso calc R 1 1
H H3C 0.9744 0.0675 -0.1079 0.066 Uiso calc R 1 1
C C4 0.6180(5) 0.2981(5) 0.2393(4) 0.0278(8) Uani d . 1 1
H H4 0.7320 0.3627 0.2462 0.033 Uiso calc R 1 1
C C5 0.5918(5) 0.2811(5) 0.1099(4) 0.0270(8) Uani d . 1 1
C C6 0.4216(5) 0.2909(5) 0.0729(4) 0.0299(9) Uani d . 1 1
C C7 0.2938(6) 0.3954(5) 0.2612(4) 0.0294(9) Uani d . 1 1
C C8 0.6324(5) 0.1204(5) 0.3004(3) 0.0259(8) Uani d . 1 1
C C9 0.4829(6) 0.0075(5) 0.3100(4) 0.0331(10) Uani d . 1 1
H H9 0.3732 0.0437 0.2818 0.040 Uiso calc R 1 1
C C10 0.4930(5) -0.1559(5) 0.3601(4) 0.0331(10) Uani d . 1 1
H H10 0.3905 -0.2284 0.3665 0.040 Uiso calc R 1 1
C C11 0.6558(5) -0.2129(5) 0.4010(3) 0.0280(8) Uani d . 1 1
C C12 0.8074(6) -0.1033(6) 0.3943(4) 0.0365(10) Uani d . 1 1
H H12 0.9166 -0.1396 0.4232 0.044 Uiso calc R 1 1
C C13 0.7924(6) 0.0628(6) 0.3433(4) 0.0335(9) Uani d . 1 1
H H13 0.8938 0.1367 0.3381 0.040 Uiso calc R 1 1
N N1 0.2744(5) 0.3334(5) 0.1523(3) 0.0313(8) Uani d . 1 1
H H1 0.1650 0.3200 0.1318 0.038 Uiso calc R 1 1
N N2 0.4641(4) 0.3976(4) 0.2940(3) 0.0265(7) Uani d . 1 1
H H2 0.4851 0.4620 0.3514 0.032 Uiso calc R 1 1
O O1 0.9147(4) 0.2737(5) 0.0673(3) 0.0431(8) Uani d . 1 1
O O2 0.7382(4) 0.1894(4) -0.0701(3) 0.0372(8) Uani d . 1 1
O O3 0.6613(4) -0.3807(4) 0.4445(3) 0.0308(7) Uani d . 1 1
H H3 0.7489 -0.3919 0.4840 0.046 Uiso calc R 1 1
S S1 0.10843(14) 0.46706(14) 0.34469(10) 0.0335(3) Uani d . 1 1

loop_
_atom_site_aniso_label
_atom_site_aniso_U_11
_atom_site_aniso_U_22
_atom_site_aniso_U_33
_atom_site_aniso_U_12
_atom_site_aniso_U_13
_atom_site_aniso_U_23
C1 0.028(2) 0.039(2) 0.035(2) -0.0028(17) -0.0073(17) -0.0051(18)
C2 0.027(2) 0.030(2) 0.034(2) 0.0000(16) -0.0038(16) 0.0000(17)
C3 0.028(2) 0.071(4) 0.031(2) 0.000(2) 0.0023(18) -0.010(2)
C4 0.0247(19) 0.025(2) 0.034(2) -0.0010(15) -0.0027(15) -0.0020(16)
C5 0.0235(19) 0.025(2) 0.032(2) -0.0022(15) -0.0016(15) -0.0039(16)
C6 0.0227(19) 0.032(2) 0.035(2) -0.0038(15) -0.0033(16) -0.0035(17)
C7 0.029(2) 0.0203(19) 0.039(2) 0.0006(15) -0.0050(17) -0.0053(16)
C8 0.0261(19) 0.026(2) 0.026(2) -0.0014(15) -0.0001(15) -0.0064(15)
C9 0.027(2) 0.026(2) 0.047(3) 0.0016(16) -0.0090(18) 0.0005(18)
C10 0.0230(19) 0.029(2) 0.048(3) -0.0071(16) -0.0010(17) -0.0092(18)
C11 0.029(2) 0.029(2) 0.026(2) -0.0008(16) -0.0013(15) -0.0019(16)
C12 0.028(2) 0.036(2) 0.045(3) -0.0038(17) -0.0042(18) 0.0016(19)
C13 0.027(2) 0.036(2) 0.038(2) -0.0079(17) -0.0044(17) 0.0040(18)
N1 0.0225(17) 0.0339(19) 0.038(2) -0.0018(14) -0.0019(14) -0.0116(15)
N2 0.0163(15) 0.0261(17) 0.038(2) -0.0022(12) -0.0056(13) -0.0087(14)
O1 0.0195(14) 0.071(2) 0.0393(19) -0.0030(14) -0.0015(12) -0.0107(16)
O2 0.0239(15) 0.056(2) 0.0317(17) -0.0016(13) -0.0015(12) -0.0081(14)
O3 0.0323(16) 0.0258(15) 0.0347(17) -0.0018(12) -0.0045(12) 0.0000(12)
S1 0.0259(5) 0.0338(6) 0.0405(7) 0.0020(4) -0.0001(4) -0.0079(4)

loop_
_atom_type_symbol
_atom_type_description
_atom_type_scat_dispersion_real
_atom_type_scat_dispersion_imag
_atom_type_scat_source
C C 0.0033 0.0016 'International Tables Vol C Tables 4.2.6.8 and 6.1.1.4'
H H 0.0000 0.0000 'International Tables Vol C Tables 4.2.6.8 and 6.1.1.4'
N N 0.0061 0.0033 'International Tables Vol C Tables 4.2.6.8 and 6.1.1.4'
O O 0.0106 0.0060 'International Tables Vol C Tables 4.2.6.8 and 6.1.1.4'
S S 0.1246 0.1234 'International Tables Vol C Tables 4.2.6.8 and 6.1.1.4'

loop_
_geom_angle_atom_site_label_1
_geom_angle_atom_site_label_2
_geom_angle_atom_site_label_3
_geom_angle
C6 C1 H1A 109.5
C6 C1 H1B 109.5
H1A C1 H1B 109.5
C6 C1 H1C 109.5
H1A C1 H1C 109.5
H1B C1 H1C 109.5
O1 C2 O2 121.7(4)
O1 C2 C5 123.1(4)
O2 C2 C5 115.2(3)
O2 C3 H3A 109.5
O2 C3 H3B 109.5
H3A C3 H3B 109.5
O2 C3 H3C 109.5
H3A C3 H3C 109.5
H3B C3 H3C 109.5
N2 C4 C5 108.7(3)
N2 C4 C8 110.9(3)
C5 C4 C8 111.5(3)
N2 C4 H4 108.6
C5 C4 H4 108.6
C8 C4 H4 108.6
C6 C5 C2 125.5(4)
C6 C5 C4 120.0(4)
C2 C5 C4 114.5(3)
C5 C6 N1 119.0(4)
C5 C6 C1 128.1(4)
N1 C6 C1 112.8(3)
N2 C7 N1 116.2(4)
N2 C7 S1 123.7(3)
N1 C7 S1 120.2(3)
C13 C8 C9 117.7(4)
C13 C8 C4 122.3(3)
C9 C8 C4 120.0(4)
C10 C9 C8 121.7(4)
C10 C9 H9 119.2
C8 C9 H9 119.2
C9 C10 C11 120.0(4)
C9 C10 H10 120.0
C11 C10 H10 120.0
O3 C11 C10 117.5(4)
O3 C11 C12 122.3(4)
C10 C11 C12 120.1(4)
C11 C12 C13 118.5(4)
C11 C12 H12 120.7
C13 C12 H12 120.7
C8 C13 C12 122.0(4)
C8 C13 H13 119.0
C12 C13 H13 119.0
C7 N1 C6 123.7(3)
C7 N1 H1 118.1
C6 N1 H1 118.1
C7 N2 C4 124.6(3)
C7 N2 H2 117.7
C4 N2 H2 117.7
C2 O2 C3 116.3(3)
C11 O3 H3 109.5

loop_
_geom_bond_atom_site_label_1
_geom_bond_atom_site_label_2
_geom_bond_distance
C1 C6 1.498(6)
C1 H1A 0.9600
C1 H1B 0.9600
C1 H1C 0.9600
C2 O1 1.223(5)
C2 O2 1.334(5)
C2 C5 1.465(6)
C3 O2 1.443(5)
C3 H3A 0.9600
C3 H3B 0.9600
C3 H3C 0.9600
C4 N2 1.463(5)
C4 C5 1.523(6)
C4 C8 1.525(6)
C4 H4 0.9800
C5 C6 1.350(5)
C6 N1 1.390(5)
C7 N2 1.331(5)
C7 N1 1.370(5)
C7 S1 1.688(4)
C8 C13 1.376(6)
C8 C9 1.390(5)
C9 C10 1.370(6)
C9 H9 0.9300
C10 C11 1.382(6)
C10 H10 0.9300
C11 O3 1.371(5)
C11 C12 1.387(6)
C12 C13 1.398(6)
C12 H12 0.9300
C13 H13 0.9300
N1 H1 0.8600
N2 H2 0.8600
O3 H3 0.8200

loop_
_geom_hbond_atom_site_label_D
_geom_hbond_atom_site_label_H
_geom_hbond_atom_site_label_A
_geom_hbond_site_symmetry_A
_geom_hbond_distance_DH
_geom_hbond_distance_HA
_geom_hbond_distance_DA
_geom_hbond_angle_DHA
N1 H1 O1 1_455 0.860 2.060 2.923(5) 174
N2 H2 O3 1_565 0.860 2.140 2.929(4) 152
O3 H3 S1 2_656 0.820 2.360 3.122(3) 155

loop_
_geom_torsion_atom_site_label_1
_geom_torsion_atom_site_label_2
_geom_torsion_atom_site_label_3
_geom_torsion_atom_site_label_4
_geom_torsion
O1 C2 C5 C6 165.7(4)
O2 C2 C5 C6 -14.8(6)
O1 C2 C5 C4 -16.3(6)
O2 C2 C5 C4 163.2(3)
N2 C4 C5 C6 -25.1(5)
C8 C4 C5 C6 97.4(4)
N2 C4 C5 C2 156.8(3)
C8 C4 C5 C2 -80.7(4)
C2 C5 C6 N1 -175.8(4)
C4 C5 C6 N1 6.3(6)
C2 C5 C6 C1 2.8(7)
C4 C5 C6 C1 -175.1(4)
N2 C4 C8 C13 -126.2(4)
C5 C4 C8 C13 112.5(4)
N2 C4 C8 C9 56.5(5)
C5 C4 C8 C9 -64.8(5)
C13 C8 C9 C10 -0.1(7)
C4 C8 C9 C10 177.3(4)
C8 C9 C10 C11 -1.0(7)
C9 C10 C11 O3 -176.6(4)
C9 C10 C11 C12 1.8(7)
O3 C11 C12 C13 176.8(4)
C10 C11 C12 C13 -1.5(7)
C9 C8 C13 C12 0.4(7)
C4 C8 C13 C12 -177.0(4)
C11 C12 C13 C8 0.4(7)
N2 C7 N1 C6 -6.5(6)
S1 C7 N1 C6 172.3(3)
C5 C6 N1 C7 11.6(6)
C1 C6 N1 C7 -167.2(4)
N1 C7 N2 C4 -17.7(6)
S1 C7 N2 C4 163.6(3)
C5 C4 N2 C7 32.0(5)
C8 C4 N2 C7 -90.9(5)
O1 C2 O2 C3 0.1(6)
C5 C2 O2 C3 -179.4(4)
